data_4303719
loop_
_publ_author_name
'Riccardo Peloso'
'Roberto Pattacini'
'Catherine S. J. Cazin'
'Pierre Braunstein'

_publ_contact_author_address
;Laboratoire de Chimie de Coordination
UMR 7177 CNRS
Universit\'e Louis Pasteur
Institut Le Bel 
4, rue Blaise Pascal 
F-67070 STRASBOURG 
FRANCE 
;
_publ_contact_author_email braunst@chimie.u-strasbg.fr
_publ_contact_author_name 'Dr. Pierre Braunstein'
_publ_section_title
;
Structure and Reactivity of New Iridium Complexes with
Bis(Oxazoline)-Phosphonito Ligands
;
_journal_name_full 'Inorganic Chemistry'
_journal_page_first 11415
_journal_page_last 11424
_journal_paper_doi 10.1021/ic901579u
_journal_volume 48
_journal_year 2009
_chemical_formula_moiety 'C32 H12 B F24, C22 H33 Cl N2 O4 P Pd, C H Cl3'
_chemical_formula_sum 'C55 H46 B Cl4 F24 N2 O4 P Pd'
_chemical_formula_weight 1544.92
_chemical_name_systematic
;
 ?
;
_space_group_IT_number 15
_symmetry_cell_setting monoclinic
_symmetry_space_group_name_Hall '-C 2yc'
_symmetry_space_group_name_H-M 'C 1 2/c 1'
_atom_sites_solution_hydrogens geom
_atom_sites_solution_primary direct
_atom_sites_solution_secondary difmap
_audit_creation_method SHELXL-97
_cell_angle_alpha 90.00
_cell_angle_beta 100.1960(10)
_cell_angle_gamma 90.00
_cell_formula_units_Z 8
_cell_length_a 19.0888(3)
_cell_length_b 18.4791(3)
_cell_length_c 36.2002(7)
_cell_measurement_reflns_used 38185
_cell_measurement_temperature 173(2)
_cell_measurement_theta_max 27.485
_cell_measurement_theta_min 0.998
_cell_volume 12567.7(4)
_computing_cell_refinement 'Denzo (Nonius B.V., 1998)'
_computing_data_collection 'Collect (Nonius B.V., 1998)'
_computing_data_reduction 'Denzo (Nonius B.V., 1998)'
_computing_molecular_graphics 'PLATON 98 (Spek, 1998)'
_computing_publication_material 'SHELXL-97 (Sheldrick, 1997)'
_computing_structure_refinement 'SHELXL-97 (Sheldrick, 1997)'
_computing_structure_solution 'SHELXS-97 (Sheldrick, 1997)'
_diffrn_ambient_temperature 173(2)
_diffrn_measured_fraction_theta_full 0.993
_diffrn_measured_fraction_theta_max 0.993
_diffrn_measurement_device_type KappaCCD
_diffrn_measurement_method 'phi and omega scans'
_diffrn_radiation_monochromator graphite
_diffrn_radiation_source 'fine-focus sealed tube'
_diffrn_radiation_type MoK\a
_diffrn_radiation_wavelength 0.71073
_diffrn_reflns_av_R_equivalents 0.0678
_diffrn_reflns_av_sigmaI/netI 0.0927
_diffrn_reflns_limit_h_max 24
_diffrn_reflns_limit_h_min -24
_diffrn_reflns_limit_k_max 23
_diffrn_reflns_limit_k_min -21
_diffrn_reflns_limit_l_max 35
_diffrn_reflns_limit_l_min -46
_diffrn_reflns_number 38471
_diffrn_reflns_theta_full 27.49
_diffrn_reflns_theta_max 27.49
_diffrn_reflns_theta_min 1.14
_exptl_absorpt_coefficient_mu 0.608
_exptl_absorpt_correction_type none
_exptl_crystal_colour colorless
_exptl_crystal_density_diffrn 1.633
_exptl_crystal_density_method 'not measured'
_exptl_crystal_description block
_exptl_crystal_F_000 6176
_exptl_crystal_size_max 0.35
_exptl_crystal_size_mid 0.32
_exptl_crystal_size_min 0.30
_refine_diff_density_max 1.716
_refine_diff_density_min -1.426
_refine_diff_density_rms 0.195
_refine_ls_extinction_method none
_refine_ls_goodness_of_fit_ref 0.995
_refine_ls_hydrogen_treatment constr
_refine_ls_matrix_type full
_refine_ls_number_parameters 834
_refine_ls_number_reflns 14298
_refine_ls_number_restraints 1
_refine_ls_restrained_S_all 0.995
_refine_ls_R_factor_all 0.1278
_refine_ls_R_factor_gt 0.0642
_refine_ls_shift/su_max 0.001
_refine_ls_shift/su_mean 0.000
_refine_ls_structure_factor_coef Fsqd
_refine_ls_weighting_details 'calc w=1/[\s^2^(Fo^2^)+(0.1377P)^2^+0.0000P] where P=(Fo^2^+2Fc^2^)/3'
_refine_ls_weighting_scheme calc
_refine_ls_wR_factor_gt 0.1726
_refine_ls_wR_factor_ref 0.2241
_reflns_number_gt 8344
_reflns_number_total 14298
_reflns_threshold_expression I>2sigma(I)
_cod_data_source_file ic901579u_si_002_4.cif
_cod_data_source_block compound6
_cod_depositor_comments
;
The following automatic conversions were performed:
'_symmetry_cell_setting' value 'Monoclinic' changed to 'monoclinic'
according to '/home/saulius/struct/CIF-dictionaries/cif_core.dic'
dictionary named 'cif_core.dic' version 2.4.1 from 2010-06-29.

Automatic conversion script
Id: cif_fix_enum 1527 2010-12-29 10:47:43Z saulius 
;
_cod_original_sg_symbol_H-M 'C 2/c'
_cod_database_code 4303719

loop_
_symmetry_equiv_pos_as_xyz
'x, y, z'
'-x, y, -z+1/2'
'x+1/2, y+1/2, z'
'-x+1/2, y+1/2, -z+1/2'
'-x, -y, -z'
'x, -y, z-1/2'
'-x+1/2, -y+1/2, -z'
'x+1/2, -y+1/2, z-1/2'

loop_
_atom_site_label
_atom_site_type_symbol
_atom_site_fract_x
_atom_site_fract_y
_atom_site_fract_z
_atom_site_U_iso_or_equiv
_atom_site_adp_type
_atom_site_occupancy
_atom_site_symmetry_multiplicity
_atom_site_calc_flag
_atom_site_refinement_flags
_atom_site_disorder_assembly
_atom_site_disorder_group
C1 C 0.0831(2) 0.0872(2) 0.65130(14) 0.0307(11) Uani 1 1 d . . .
C2 C 0.0711(3) 0.0207(3) 0.66658(16) 0.0384(12) Uani 1 1 d . . .
H2 H 0.0950 -0.0211 0.6599 0.046 Uiso 1 1 calc R . .
C3 C 0.0243(3) 0.0150(3) 0.69157(16) 0.0412(13) Uani 1 1 d . . .
H3 H 0.0167 -0.0307 0.7022 0.049 Uiso 1 1 calc R . .
C4 C -0.0110(3) 0.0748(3) 0.70111(16) 0.0424(13) Uani 1 1 d . . .
H4 H -0.0437 0.0702 0.7180 0.051 Uiso 1 1 calc R . .
C5 C 0.0008(3) 0.1416(3) 0.6863(2) 0.0538(16) Uani 1 1 d . . .
H5 H -0.0236 0.1831 0.6929 0.065 Uiso 1 1 calc R . .
C6 C 0.0482(3) 0.1478(3) 0.66176(18) 0.0481(15) Uani 1 1 d . . .
H6 H 0.0570 0.1940 0.6519 0.058 Uiso 1 1 calc R . .
C7 C 0.2461(3) -0.0044(3) 0.62918(15) 0.0359(12) Uani 1 1 d . . .
C8 C 0.2363(3) -0.0846(3) 0.6359(2) 0.0548(17) Uani 1 1 d . . .
H8A H 0.2115 -0.0909 0.6572 0.082 Uiso 1 1 calc R . .
H8B H 0.2830 -0.1081 0.6414 0.082 Uiso 1 1 calc R . .
H8C H 0.2081 -0.1064 0.6134 0.082 Uiso 1 1 calc R . .
C9 C 0.2946(3) 0.0098(3) 0.60115(18) 0.0483(15) Uani 1 1 d . . .
H9A H 0.2771 -0.0167 0.5779 0.072 Uiso 1 1 calc R . .
H9B H 0.3429 -0.0066 0.6116 0.072 Uiso 1 1 calc R . .
H9C H 0.2953 0.0617 0.5958 0.072 Uiso 1 1 calc R . .
C10 C 0.2721(3) 0.0360(3) 0.66524(15) 0.0364(12) Uani 1 1 d . . .
C11 C 0.3246(4) 0.0467(3) 0.72463(19) 0.0635(18) Uani 1 1 d . . .
H11A H 0.3770 0.0511 0.7282 0.076 Uiso 1 1 calc R . .
H11B H 0.3111 0.0308 0.7485 0.076 Uiso 1 1 calc R . .
C12 C 0.2891(3) 0.1187(3) 0.71190(15) 0.0415(13) Uani 1 1 d . . .
C13 C 0.2202(3) 0.1264(4) 0.72812(18) 0.0614(17) Uani 1 1 d . . .
H13A H 0.1926 0.1676 0.7162 0.092 Uiso 1 1 calc R . .
H13B H 0.2322 0.1346 0.7553 0.092 Uiso 1 1 calc R . .
H13C H 0.1919 0.0821 0.7232 0.092 Uiso 1 1 calc R . .
C14 C 0.3376(4) 0.1836(4) 0.7219(2) 0.072(2) Uani 1 1 d . . .
H14A H 0.3814 0.1768 0.7117 0.107 Uiso 1 1 calc R . .
H14B H 0.3494 0.1885 0.7492 0.107 Uiso 1 1 calc R . .
H14C H 0.3133 0.2275 0.7111 0.107 Uiso 1 1 calc R . .
C15 C 0.1023(3) 0.1482(3) 0.54769(15) 0.0400(12) Uani 1 1 d . . .
C16 C 0.1618(3) 0.1120(3) 0.53198(17) 0.0543(16) Uani 1 1 d . . .
H16A H 0.2067 0.1181 0.5496 0.081 Uiso 1 1 calc R . .
H16B H 0.1658 0.1341 0.5078 0.081 Uiso 1 1 calc R . .
H16C H 0.1514 0.0603 0.5284 0.081 Uiso 1 1 calc R . .
C17 C 0.0322(3) 0.1465(3) 0.52011(17) 0.0537(16) Uani 1 1 d . . .
H17A H 0.0202 0.0963 0.5128 0.081 Uiso 1 1 calc R . .
H17B H 0.0368 0.1749 0.4978 0.081 Uiso 1 1 calc R . .
H17C H -0.0056 0.1672 0.5320 0.081 Uiso 1 1 calc R . .
C18 C 0.1239(3) 0.2248(3) 0.56023(15) 0.0351(12) Uani 1 1 d . . .
C19 C 0.1122(3) 0.3449(3) 0.55895(18) 0.0486(15) Uani 1 1 d . . .
H19A H 0.0767 0.3617 0.5739 0.058 Uiso 1 1 calc R . .
H19B H 0.1195 0.3833 0.5409 0.058 Uiso 1 1 calc R . .
C20 C 0.1825(3) 0.3248(3) 0.58435(17) 0.0401(13) Uani 1 1 d . . .
C21 C 0.1916(3) 0.3613(3) 0.62238(18) 0.0507(15) Uani 1 1 d . . .
H21A H 0.1543 0.3446 0.6358 0.076 Uiso 1 1 calc R . .
H21B H 0.1881 0.4139 0.6190 0.076 Uiso 1 1 calc R . .
H21C H 0.2384 0.3491 0.6370 0.076 Uiso 1 1 calc R . .
C22 C 0.2445(3) 0.3401(3) 0.5641(2) 0.0564(17) Uani 1 1 d . . .
H22A H 0.2874 0.3159 0.5773 0.085 Uiso 1 1 calc R . .
H22B H 0.2529 0.3924 0.5637 0.085 Uiso 1 1 calc R . .
H22C H 0.2331 0.3219 0.5383 0.085 Uiso 1 1 calc R . .
C23 C 0.6739(2) 0.1582(3) 0.65153(14) 0.0309(11) Uani 1 1 d . . .
C24 C 0.6332(3) 0.0971(2) 0.65667(15) 0.0335(11) Uani 1 1 d . . .
H24 H 0.6498 0.0506 0.6510 0.040 Uiso 1 1 calc R . .
C25 C 0.5688(3) 0.1025(3) 0.67000(15) 0.0379(12) Uani 1 1 d . . .
C26 C 0.5430(3) 0.1696(3) 0.67908(16) 0.0391(12) Uani 1 1 d . . .
H26 H 0.4994 0.1733 0.6881 0.047 Uiso 1 1 calc R . .
C27 C 0.5823(3) 0.2298(3) 0.67455(15) 0.0352(11) Uani 1 1 d . . .
C28 C 0.6458(3) 0.2245(3) 0.66099(15) 0.0327(11) Uani 1 1 d . . .
H28 H 0.6713 0.2676 0.6580 0.039 Uiso 1 1 calc R . .
C29 C 0.5279(3) 0.0351(4) 0.6754(2) 0.0565(17) Uani 1 1 d . . .
C30 C 0.5574(3) 0.3026(3) 0.6843(2) 0.0520(16) Uani 1 1 d . . .
C31 C 0.7095(3) 0.1717(2) 0.58690(15) 0.0320(11) Uani 1 1 d . . .
C32 C 0.6769(3) 0.1160(3) 0.56339(14) 0.0342(11) Uani 1 1 d . . .
H32 H 0.6786 0.0681 0.5730 0.041 Uiso 1 1 calc R . .
C33 C 0.6426(3) 0.1280(3) 0.52706(15) 0.0362(12) Uani 1 1 d . . .
C34 C 0.6408(3) 0.1971(3) 0.51130(16) 0.0390(12) Uani 1 1 d . . .
H34 H 0.6190 0.2053 0.4860 0.047 Uiso 1 1 calc R . .
C35 C 0.6718(2) 0.2531(3) 0.53374(15) 0.0335(11) Uani 1 1 d . . .
C36 C 0.7057(2) 0.2405(3) 0.57047(14) 0.0307(11) Uani 1 1 d . . .
H36 H 0.7272 0.2801 0.5850 0.037 Uiso 1 1 calc R . .
C37 C 0.6098(3) 0.0668(3) 0.50264(19) 0.0551(16) Uani 1 1 d . . .
C38 C 0.6691(3) 0.3287(3) 0.51906(18) 0.0431(13) Uani 1 1 d . . .
C39 C 0.8035(2) 0.2172(2) 0.64767(14) 0.0301(11) Uani 1 1 d . . .
C40 C 0.8525(2) 0.2422(2) 0.62584(15) 0.0319(11) Uani 1 1 d . . .
H40 H 0.8493 0.2248 0.6009 0.038 Uiso 1 1 calc R . .
C41 C 0.9056(2) 0.2920(3) 0.63971(16) 0.0355(12) Uani 1 1 d . . .
C42 C 0.9128(3) 0.3185(3) 0.67603(16) 0.0354(12) Uani 1 1 d . . .
H42 H 0.9487 0.3528 0.6852 0.043 Uiso 1 1 calc R . .
C43 C 0.8668(3) 0.2938(3) 0.69836(15) 0.0334(11) Uani 1 1 d . . .
C44 C 0.8133(2) 0.2447(2) 0.68434(14) 0.0312(11) Uani 1 1 d . . .
H44 H 0.7819 0.2292 0.7004 0.037 Uiso 1 1 calc R . .
C45 C 0.9543(3) 0.3195(3) 0.61493(18) 0.0439(14) Uani 1 1 d . . .
C46 C 0.8751(3) 0.3193(3) 0.73814(18) 0.0445(14) Uani 1 1 d . . .
C47 C 0.7871(2) 0.0790(2) 0.63579(14) 0.0292(10) Uani 1 1 d . . .
C48 C 0.8248(2) 0.0540(3) 0.60841(15) 0.0324(11) Uani 1 1 d . . .
H48 H 0.8226 0.0813 0.5860 0.039 Uiso 1 1 calc R . .
C49 C 0.8651(2) -0.0086(2) 0.61259(15) 0.0328(11) Uani 1 1 d . . .
C50 C 0.8691(2) -0.0503(3) 0.64493(15) 0.0332(11) Uani 1 1 d . . .
H50 H 0.8958 -0.0940 0.6478 0.040 Uiso 1 1 calc R . .
C51 C 0.8332(2) -0.0267(2) 0.67272(14) 0.0312(11) Uani 1 1 d . A .
C52 C 0.7936(2) 0.0369(2) 0.66845(14) 0.0317(11) Uani 1 1 d . . .
H52 H 0.7704 0.0523 0.6882 0.038 Uiso 1 1 calc R . .
C53 C 0.9056(3) -0.0301(3) 0.58300(17) 0.0418(13) Uani 1 1 d . . .
C54 C 0.8376(3) -0.0680(3) 0.70750(16) 0.0387(12) Uani 1 1 d . . .
C55 C 0.4366(3) 0.1661(4) 0.57468(19) 0.0585(17) Uani 1 1 d . . .
H55 H 0.4231 0.1711 0.6000 0.070 Uiso 1 1 calc R . .
N1 N 0.2680(2) 0.1049(2) 0.67011(12) 0.0314(9) Uani 1 1 d . . .
N2 N 0.1732(2) 0.2434(2) 0.58741(12) 0.0334(10) Uani 1 1 d . . .
O1 O 0.17349(17) 0.02030(16) 0.61347(10) 0.0345(8) Uani 1 1 d . . .
O2 O 0.2988(2) -0.0043(2) 0.69474(12) 0.0528(10) Uani 1 1 d . . .
O3 O 0.08598(17) 0.11025(18) 0.58079(10) 0.0357(8) Uani 1 1 d . . .
O4 O 0.08945(18) 0.27725(19) 0.53945(11) 0.0453(9) Uani 1 1 d . . .
F1 F 0.5474(3) -0.0213(2) 0.6607(2) 0.152(3) Uani 1 1 d . . .
F2 F 0.5279(3) 0.0228(3) 0.71215(14) 0.1104(19) Uani 1 1 d . . .
F3 F 0.45803(19) 0.0425(2) 0.66267(13) 0.0857(14) Uani 1 1 d . . .
F4 F 0.6085(2) 0.34468(19) 0.70051(14) 0.0792(13) Uani 1 1 d . . .
F5 F 0.5287(3) 0.3399(2) 0.65405(15) 0.112(2) Uani 1 1 d . . .
F6 F 0.5091(3) 0.3012(2) 0.70574(18) 0.118(2) Uani 1 1 d . . .
F7 F 0.5937(2) 0.01122(18) 0.52231(11) 0.0723(11) Uani 1 1 d . . .
F8 F 0.5458(2) 0.0851(2) 0.48244(13) 0.0896(14) Uani 1 1 d . . .
F9 F 0.6469(3) 0.0463(3) 0.47896(17) 0.142(3) Uani 1 1 d . . .
F10 F 0.73015(17) 0.36478(17) 0.52988(11) 0.0606(10) Uani 1 1 d . . .
F11 F 0.6542(2) 0.33290(18) 0.48173(11) 0.0663(11) Uani 1 1 d . . .
F12 F 0.61917(18) 0.36876(17) 0.53167(11) 0.0613(10) Uani 1 1 d . . .
F13 F 1.02116(18) 0.3281(2) 0.63336(12) 0.0675(11) Uani 1 1 d . . .
F14 F 0.9602(2) 0.2740(2) 0.58683(12) 0.0780(13) Uani 1 1 d . . .
F15 F 0.9351(2) 0.3828(2) 0.59999(14) 0.0908(15) Uani 1 1 d . . .
F16 F 0.9110(3) 0.2734(2) 0.76202(12) 0.0920(14) Uani 1 1 d . . .
F17 F 0.9076(3) 0.3812(2) 0.74426(11) 0.0869(14) Uani 1 1 d . . .
F18 F 0.8135(2) 0.3279(3) 0.74933(14) 0.112(2) Uani 1 1 d . . .
F19 F 0.9596(2) 0.0099(3) 0.58188(16) 0.125(2) Uani 1 1 d . . .
F20 F 0.8661(2) -0.0255(3) 0.54857(12) 0.0904(14) Uani 1 1 d . . .
F21 F 0.9249(3) -0.0973(2) 0.58444(15) 0.116(2) Uani 1 1 d . . .
F22 F 0.8741(5) -0.0331(5) 0.7376(2) 0.0749(11) Uani 0.50 1 d P A 1
F23 F 0.8603(5) -0.1349(5) 0.7069(2) 0.0749(11) Uani 0.50 1 d P A 1
F24 F 0.7727(5) -0.0766(5) 0.7169(2) 0.0749(11) Uani 0.50 1 d P A 1
F22B F 0.8287(5) -0.0303(5) 0.7382(2) 0.0749(11) Uani 0.50 1 d P A 2
F23B F 0.8985(5) -0.1055(5) 0.7174(2) 0.0749(11) Uani 0.50 1 d PD A 2
F24B F 0.7876(5) -0.1192(5) 0.7062(2) 0.0749(11) Uani 0.50 1 d PD A 2
P1 P 0.14077(6) 0.09838(6) 0.61815(4) 0.0295(3) Uani 1 1 d . . .
Pd1 Pd 0.227791(18) 0.176384(19) 0.628465(11) 0.02869(13) Uani 1 1 d . . .
B1 B 0.7437(3) 0.1558(3) 0.63096(17) 0.0322(13) Uani 1 1 d . . .
Cl1 Cl 0.33763(6) 0.23894(7) 0.63643(4) 0.0419(3) Uani 1 1 d . . .
Cl2 Cl 0.47090(12) 0.07849(11) 0.57098(7) 0.0880(6) Uani 1 1 d . . .
Cl3 Cl 0.35947(10) 0.17641(15) 0.54049(6) 0.0948(8) Uani 1 1 d . . .
Cl4 Cl 0.50102(11) 0.23049(11) 0.57069(6) 0.0828(6) Uani 1 1 d . . .

loop_
_atom_site_aniso_label
_atom_site_aniso_U_11
_atom_site_aniso_U_22
_atom_site_aniso_U_33
_atom_site_aniso_U_23
_atom_site_aniso_U_13
_atom_site_aniso_U_12
C1 0.025(2) 0.030(2) 0.035(3) 0.001(2) -0.001(2) -0.0029(19)
C2 0.043(3) 0.030(3) 0.044(3) 0.003(2) 0.012(3) -0.003(2)
C3 0.046(3) 0.042(3) 0.037(3) 0.010(2) 0.012(3) -0.008(2)
C4 0.032(3) 0.056(3) 0.041(3) 0.005(3) 0.009(2) -0.002(2)
C5 0.051(4) 0.044(3) 0.071(5) 0.002(3) 0.021(3) 0.016(3)
C6 0.055(4) 0.037(3) 0.058(4) 0.011(3) 0.026(3) 0.008(3)
C7 0.036(3) 0.032(3) 0.039(3) -0.002(2) 0.004(2) 0.008(2)
C8 0.061(4) 0.029(3) 0.070(5) -0.002(3) 0.001(3) 0.007(3)
C9 0.039(3) 0.055(3) 0.053(4) -0.016(3) 0.012(3) 0.007(3)
C10 0.032(3) 0.042(3) 0.035(3) 0.007(2) 0.006(2) 0.006(2)
C11 0.081(5) 0.064(4) 0.038(4) -0.004(3) -0.008(3) 0.012(4)
C12 0.050(3) 0.048(3) 0.023(3) 0.000(2) -0.003(2) 0.004(3)
C13 0.069(4) 0.082(5) 0.034(4) -0.003(3) 0.009(3) 0.014(4)
C14 0.085(5) 0.086(5) 0.037(4) -0.002(4) -0.008(4) -0.028(4)
C15 0.043(3) 0.047(3) 0.027(3) 0.004(2) -0.003(2) -0.011(2)
C16 0.067(4) 0.061(4) 0.035(3) -0.008(3) 0.009(3) -0.014(3)
C17 0.051(3) 0.062(4) 0.039(4) 0.010(3) -0.016(3) -0.016(3)
C18 0.032(3) 0.043(3) 0.030(3) 0.007(2) 0.006(2) -0.006(2)
C19 0.048(3) 0.034(3) 0.064(4) 0.012(3) 0.011(3) -0.004(2)
C20 0.038(3) 0.030(3) 0.053(4) 0.008(3) 0.009(3) -0.003(2)
C21 0.043(3) 0.042(3) 0.064(4) -0.009(3) 0.001(3) -0.004(3)
C22 0.039(3) 0.054(4) 0.078(5) 0.021(3) 0.016(3) -0.008(3)
C23 0.028(2) 0.035(3) 0.027(3) 0.002(2) -0.002(2) 0.000(2)
C24 0.036(3) 0.026(2) 0.035(3) -0.005(2) -0.001(2) -0.002(2)
C25 0.036(3) 0.040(3) 0.035(3) 0.001(2) 0.001(2) -0.006(2)
C26 0.031(3) 0.048(3) 0.039(3) -0.005(3) 0.007(2) -0.004(2)
C27 0.035(3) 0.037(3) 0.032(3) -0.004(2) 0.000(2) 0.000(2)
C28 0.035(3) 0.029(2) 0.034(3) 0.000(2) 0.005(2) 0.002(2)
C29 0.048(4) 0.056(4) 0.066(5) 0.005(3) 0.010(3) -0.011(3)
C30 0.043(3) 0.052(3) 0.061(4) -0.006(3) 0.009(3) 0.008(3)
C31 0.030(2) 0.033(3) 0.033(3) -0.004(2) 0.006(2) 0.000(2)
C32 0.040(3) 0.030(2) 0.033(3) -0.004(2) 0.005(2) -0.010(2)
C33 0.041(3) 0.035(3) 0.031(3) -0.004(2) 0.002(2) -0.011(2)
C34 0.039(3) 0.048(3) 0.028(3) 0.001(2) 0.002(2) -0.001(2)
C35 0.028(2) 0.034(3) 0.036(3) 0.005(2) 0.002(2) 0.002(2)
C36 0.030(2) 0.030(2) 0.031(3) -0.002(2) 0.001(2) 0.000(2)
C37 0.063(4) 0.056(4) 0.042(4) -0.005(3) -0.004(3) -0.016(3)
C38 0.038(3) 0.042(3) 0.047(4) 0.010(3) 0.000(3) -0.002(3)
C39 0.027(2) 0.028(2) 0.033(3) 0.001(2) -0.001(2) 0.005(2)
C40 0.032(2) 0.033(3) 0.029(3) -0.003(2) 0.001(2) 0.004(2)
C41 0.030(3) 0.033(3) 0.042(3) 0.002(2) 0.002(2) 0.004(2)
C42 0.032(3) 0.032(3) 0.038(3) -0.001(2) -0.003(2) 0.000(2)
C43 0.037(3) 0.028(2) 0.033(3) -0.005(2) -0.001(2) 0.003(2)
C44 0.032(3) 0.029(2) 0.030(3) 0.001(2) 0.001(2) 0.004(2)
C45 0.038(3) 0.049(3) 0.046(4) -0.004(3) 0.011(3) -0.004(2)
C46 0.043(3) 0.043(3) 0.044(4) -0.008(3) -0.002(3) 0.000(3)
C47 0.030(2) 0.024(2) 0.031(3) -0.004(2) 0.001(2) -0.0036(19)
C48 0.035(3) 0.031(2) 0.029(3) -0.001(2) 0.001(2) -0.002(2)
C49 0.032(3) 0.031(2) 0.036(3) -0.002(2) 0.005(2) 0.000(2)
C50 0.029(2) 0.030(2) 0.040(3) -0.007(2) 0.004(2) 0.002(2)
C51 0.031(2) 0.027(2) 0.034(3) 0.001(2) 0.001(2) -0.002(2)
C52 0.035(3) 0.028(2) 0.031(3) -0.008(2) 0.003(2) -0.002(2)
C53 0.041(3) 0.040(3) 0.046(4) -0.002(3) 0.012(3) 0.008(2)
C54 0.042(3) 0.033(3) 0.043(4) -0.002(2) 0.011(3) 0.005(2)
C55 0.048(3) 0.091(5) 0.039(4) -0.003(3) 0.013(3) 0.001(3)
N1 0.032(2) 0.033(2) 0.028(2) -0.0005(18) 0.0016(18) -0.0009(17)
N2 0.033(2) 0.030(2) 0.037(3) 0.0080(19) 0.0050(19) -0.0036(17)
O1 0.0339(18) 0.0302(17) 0.039(2) -0.0063(15) 0.0052(16) 0.0005(14)
O2 0.068(3) 0.046(2) 0.040(3) 0.0081(19) -0.003(2) 0.011(2)
O3 0.0361(18) 0.0360(18) 0.032(2) 0.0026(15) -0.0012(15) -0.0084(15)
O4 0.045(2) 0.048(2) 0.039(2) 0.0175(18) -0.0035(18) -0.0081(18)
F1 0.132(4) 0.044(2) 0.317(9) -0.048(4) 0.140(5) -0.042(3)
F2 0.132(4) 0.112(4) 0.077(4) 0.040(3) -0.008(3) -0.071(3)
F3 0.051(2) 0.095(3) 0.105(4) 0.010(3) -0.002(2) -0.038(2)
F4 0.066(2) 0.053(2) 0.114(4) -0.040(2) 0.005(2) 0.0061(19)
F5 0.163(5) 0.067(3) 0.089(4) -0.012(3) -0.026(3) 0.064(3)
F6 0.112(4) 0.078(3) 0.194(6) -0.035(3) 0.108(4) 0.001(3)
F7 0.105(3) 0.044(2) 0.060(3) -0.0011(18) -0.006(2) -0.027(2)
F8 0.090(3) 0.075(3) 0.084(3) 0.003(2) -0.040(3) -0.024(2)
F9 0.154(5) 0.154(5) 0.148(5) -0.125(4) 0.108(4) -0.105(4)
F10 0.050(2) 0.049(2) 0.076(3) 0.0186(18) -0.0049(18) -0.0141(16)
F11 0.097(3) 0.053(2) 0.042(2) 0.0177(17) -0.006(2) -0.0067(19)
F12 0.058(2) 0.0473(19) 0.079(3) 0.0105(18) 0.0117(19) 0.0165(16)
F13 0.0403(19) 0.092(3) 0.070(3) 0.001(2) 0.0101(18) -0.0215(18)
F14 0.080(3) 0.093(3) 0.073(3) -0.033(2) 0.044(2) -0.037(2)
F15 0.090(3) 0.083(3) 0.110(4) 0.056(3) 0.046(3) 0.022(2)
F16 0.144(4) 0.081(3) 0.042(3) 0.002(2) -0.009(3) 0.019(3)
F17 0.142(4) 0.066(2) 0.051(3) -0.023(2) 0.010(3) -0.042(3)
F18 0.067(3) 0.199(6) 0.073(3) -0.080(3) 0.023(2) -0.011(3)
F19 0.091(3) 0.178(5) 0.130(5) -0.097(4) 0.088(3) -0.087(3)
F20 0.079(3) 0.149(4) 0.044(3) -0.030(3) 0.013(2) 0.019(3)
F21 0.175(5) 0.080(3) 0.122(4) 0.015(3) 0.104(4) 0.058(3)
F22 0.104(3) 0.071(2) 0.051(2) 0.0255(18) 0.018(2) 0.009(2)
F23 0.104(3) 0.071(2) 0.051(2) 0.0255(18) 0.018(2) 0.009(2)
F24 0.104(3) 0.071(2) 0.051(2) 0.0255(18) 0.018(2) 0.009(2)
F22B 0.104(3) 0.071(2) 0.051(2) 0.0255(18) 0.018(2) 0.009(2)
F23B 0.104(3) 0.071(2) 0.051(2) 0.0255(18) 0.018(2) 0.009(2)
F24B 0.104(3) 0.071(2) 0.051(2) 0.0255(18) 0.018(2) 0.009(2)
P1 0.0292(6) 0.0280(6) 0.0299(7) 0.0011(5) 0.0011(5) -0.0025(5)
Pd1 0.0275(2) 0.0305(2) 0.0272(2) -0.00056(16) 0.00218(15) -0.00312(15)
B1 0.036(3) 0.029(3) 0.030(3) -0.003(2) 0.003(3) 0.004(2)
Cl1 0.0315(6) 0.0506(8) 0.0427(8) -0.0032(6) 0.0039(6) -0.0114(6)
Cl2 0.0919(14) 0.0794(13) 0.0943(18) -0.0159(11) 0.0204(12) -0.0037(11)
Cl3 0.0537(10) 0.177(2) 0.0511(12) 0.0076(13) 0.0021(9) 0.0109(12)
Cl4 0.0810(13) 0.0822(13) 0.0831(15) 0.0037(11) 0.0083(11) -0.0147(10)

loop_
_atom_type_symbol
_atom_type_description
_atom_type_scat_dispersion_real
_atom_type_scat_dispersion_imag
_atom_type_scat_source
C C 0.0033 0.0016 'International Tables Vol C Tables 4.2.6.8 and 6.1.1.4'
H H 0.0000 0.0000 'International Tables Vol C Tables 4.2.6.8 and 6.1.1.4'
N N 0.0061 0.0033 'International Tables Vol C Tables 4.2.6.8 and 6.1.1.4'
O O 0.0106 0.0060 'International Tables Vol C Tables 4.2.6.8 and 6.1.1.4'
F F 0.0171 0.0103 'International Tables Vol C Tables 4.2.6.8 and 6.1.1.4'
P P 0.1023 0.0942 'International Tables Vol C Tables 4.2.6.8 and 6.1.1.4'
Pd Pd -0.9988 1.0072 'International Tables Vol C Tables 4.2.6.8 and 6.1.1.4'
B B 0.0013 0.0007 'International Tables Vol C Tables 4.2.6.8 and 6.1.1.4'
Cl Cl 0.1484 0.1585 'International Tables Vol C Tables 4.2.6.8 and 6.1.1.4'

loop_
_geom_angle_atom_site_label_1
_geom_angle_atom_site_label_2
_geom_angle_atom_site_label_3
_geom_angle
_geom_angle_site_symmetry_1
_geom_angle_site_symmetry_3
_geom_angle_publ_flag
C2 C1 C6 119.1(5) . . ?
C2 C1 P1 122.6(4) . . ?
C6 C1 P1 118.3(4) . . ?
C3 C2 C1 120.0(5) . . ?
C3 C2 H2 120.0 . . ?
C1 C2 H2 120.0 . . ?
C4 C3 C2 120.5(5) . . ?
C4 C3 H3 119.8 . . ?
C2 C3 H3 119.8 . . ?
C3 C4 C5 120.1(5) . . ?
C3 C4 H4 120.0 . . ?
C5 C4 H4 120.0 . . ?
C6 C5 C4 119.8(5) . . ?
C6 C5 H5 120.1 . . ?
C4 C5 H5 120.1 . . ?
C5 C6 C1 120.6(5) . . ?
C5 C6 H6 119.7 . . ?
C1 C6 H6 119.7 . . ?
O1 C7 C10 108.8(4) . . ?
O1 C7 C9 109.5(4) . . ?
C10 C7 C9 110.3(4) . . ?
O1 C7 C8 103.3(4) . . ?
C10 C7 C8 112.1(5) . . ?
C9 C7 C8 112.6(5) . . ?
C7 C8 H8A 109.5 . . ?
C7 C8 H8B 109.5 . . ?
H8A C8 H8B 109.5 . . ?
C7 C8 H8C 109.5 . . ?
H8A C8 H8C 109.5 . . ?
H8B C8 H8C 109.5 . . ?
C7 C9 H9A 109.5 . . ?
C7 C9 H9B 109.5 . . ?
H9A C9 H9B 109.5 . . ?
C7 C9 H9C 109.5 . . ?
H9A C9 H9C 109.5 . . ?
H9B C9 H9C 109.5 . . ?
N1 C10 O2 117.9(5) . . ?
N1 C10 C7 126.0(5) . . ?
O2 C10 C7 116.0(4) . . ?
O2 C11 C12 105.4(5) . . ?
O2 C11 H11A 110.7 . . ?
C12 C11 H11A 110.7 . . ?
O2 C11 H11B 110.7 . . ?
C12 C11 H11B 110.7 . . ?
H11A C11 H11B 108.8 . . ?
N1 C12 C14 114.3(5) . . ?
N1 C12 C11 100.4(4) . . ?
C14 C12 C11 113.4(5) . . ?
N1 C12 C13 107.6(4) . . ?
C14 C12 C13 111.2(5) . . ?
C11 C12 C13 109.3(5) . . ?
C12 C13 H13A 109.5 . . ?
C12 C13 H13B 109.5 . . ?
H13A C13 H13B 109.5 . . ?
C12 C13 H13C 109.5 . . ?
H13A C13 H13C 109.5 . . ?
H13B C13 H13C 109.5 . . ?
C12 C14 H14A 109.5 . . ?
C12 C14 H14B 109.5 . . ?
H14A C14 H14B 109.5 . . ?
C12 C14 H14C 109.5 . . ?
H14A C14 H14C 109.5 . . ?
H14B C14 H14C 109.5 . . ?
O3 C15 C16 112.2(5) . . ?
O3 C15 C17 103.7(4) . . ?
C16 C15 C17 112.1(5) . . ?
O3 C15 C18 106.6(4) . . ?
C16 C15 C18 109.9(4) . . ?
C17 C15 C18 112.1(5) . . ?
C15 C16 H16A 109.5 . . ?
C15 C16 H16B 109.5 . . ?
H16A C16 H16B 109.5 . . ?
C15 C16 H16C 109.5 . . ?
H16A C16 H16C 109.5 . . ?
H16B C16 H16C 109.5 . . ?
C15 C17 H17A 109.5 . . ?
C15 C17 H17B 109.5 . . ?
H17A C17 H17B 109.5 . . ?
C15 C17 H17C 109.5 . . ?
H17A C17 H17C 109.5 . . ?
H17B C17 H17C 109.5 . . ?
N2 C18 O4 117.6(5) . . ?
N2 C18 C15 127.0(5) . . ?
O4 C18 C15 115.4(4) . . ?
O4 C19 C20 103.6(4) . . ?
O4 C19 H19A 111.0 . . ?
C20 C19 H19A 111.0 . . ?
O4 C19 H19B 111.0 . . ?
C20 C19 H19B 111.0 . . ?
H19A C19 H19B 109.0 . . ?
C21 C20 N2 111.8(5) . . ?
C21 C20 C22 112.3(5) . . ?
N2 C20 C22 109.3(4) . . ?
C21 C20 C19 112.6(5) . . ?
N2 C20 C19 100.5(4) . . ?
C22 C20 C19 109.8(5) . . ?
C20 C21 H21A 109.5 . . ?
C20 C21 H21B 109.5 . . ?
H21A C21 H21B 109.5 . . ?
C20 C21 H21C 109.5 . . ?
H21A C21 H21C 109.5 . . ?
H21B C21 H21C 109.5 . . ?
C20 C22 H22A 109.5 . . ?
C20 C22 H22B 109.5 . . ?
H22A C22 H22B 109.5 . . ?
C20 C22 H22C 109.5 . . ?
H22A C22 H22C 109.5 . . ?
H22B C22 H22C 109.5 . . ?
C24 C23 C28 115.2(4) . . ?
C24 C23 B1 123.6(4) . . ?
C28 C23 B1 120.7(4) . . ?
C25 C24 C23 121.9(4) . . ?
C25 C24 H24 119.0 . . ?
C23 C24 H24 119.0 . . ?
C26 C25 C24 120.8(5) . . ?
C26 C25 C29 119.6(5) . . ?
C24 C25 C29 119.6(5) . . ?
C27 C26 C25 118.1(5) . . ?
C27 C26 H26 121.0 . . ?
C25 C26 H26 121.0 . . ?
C26 C27 C28 121.2(5) . . ?
C26 C27 C30 120.0(5) . . ?
C28 C27 C30 118.8(5) . . ?
C27 C28 C23 122.8(5) . . ?
C27 C28 H28 118.6 . . ?
C23 C28 H28 118.6 . . ?
F1 C29 F3 106.9(6) . . ?
F1 C29 F2 109.3(6) . . ?
F3 C29 F2 100.6(5) . . ?
F1 C29 C25 115.6(5) . . ?
F3 C29 C25 112.3(5) . . ?
F2 C29 C25 111.0(5) . . ?
F4 C30 F6 107.1(6) . . ?
F4 C30 F5 103.1(5) . . ?
F6 C30 F5 105.7(6) . . ?
F4 C30 C27 113.5(5) . . ?
F6 C30 C27 114.3(5) . . ?
F5 C30 C27 112.1(6) . . ?
C36 C31 C32 115.0(5) . . ?
C36 C31 B1 123.9(4) . . ?
C32 C31 B1 121.0(4) . . ?
C33 C32 C31 122.9(5) . . ?
C33 C32 H32 118.5 . . ?
C31 C32 H32 118.5 . . ?
C32 C33 C34 120.6(5) . . ?
C32 C33 C37 121.2(5) . . ?
C34 C33 C37 118.1(5) . . ?
C35 C34 C33 117.9(5) . . ?
C35 C34 H34 121.1 . . ?
C33 C34 H34 121.1 . . ?
C34 C35 C36 120.9(5) . . ?
C34 C35 C38 120.5(5) . . ?
C36 C35 C38 118.6(5) . . ?
C35 C36 C31 122.6(5) . . ?
C35 C36 H36 118.7 . . ?
C31 C36 H36 118.7 . . ?
F9 C37 F7 110.3(6) . . ?
F9 C37 F8 105.6(6) . . ?
F7 C37 F8 102.3(5) . . ?
F9 C37 C33 113.6(5) . . ?
F7 C37 C33 112.5(5) . . ?
F8 C37 C33 111.8(5) . . ?
F11 C38 F10 106.7(5) . . ?
F11 C38 F12 105.9(4) . . ?
F10 C38 F12 105.0(5) . . ?
F11 C38 C35 113.7(5) . . ?
F10 C38 C35 112.8(4) . . ?
F12 C38 C35 112.0(5) . . ?
C44 C39 C40 115.0(4) . . ?
C44 C39 B1 124.4(4) . . ?
C40 C39 B1 120.5(4) . . ?
C41 C40 C39 121.9(5) . . ?
C41 C40 H40 119.0 . . ?
C39 C40 H40 119.0 . . ?
C42 C41 C40 121.2(5) . . ?
C42 C41 C45 118.8(5) . . ?
C40 C41 C45 120.0(5) . . ?
C43 C42 C41 118.3(5) . . ?
C43 C42 H42 120.8 . . ?
C41 C42 H42 120.8 . . ?
C42 C43 C44 120.4(5) . . ?
C42 C43 C46 119.6(5) . . ?
C44 C43 C46 120.0(5) . . ?
C43 C44 C39 123.1(5) . . ?
C43 C44 H44 118.4 . . ?
C39 C44 H44 118.4 . . ?
F15 C45 F14 107.5(5) . . ?
F15 C45 F13 105.7(5) . . ?
F14 C45 F13 104.6(5) . . ?
F15 C45 C41 113.2(5) . . ?
F14 C45 C41 112.8(4) . . ?
F13 C45 C41 112.4(5) . . ?
F17 C46 F16 106.1(5) . . ?
F17 C46 F18 105.4(5) . . ?
F16 C46 F18 105.4(6) . . ?
F17 C46 C43 113.9(5) . . ?
F16 C46 C43 112.6(5) . . ?
F18 C46 C43 112.7(5) . . ?
C52 C47 C48 115.6(4) . . ?
C52 C47 B1 122.6(4) . . ?
C48 C47 B1 121.6(4) . . ?
C49 C48 C47 123.0(5) . . ?
C49 C48 H48 118.5 . . ?
C47 C48 H48 118.5 . . ?
C48 C49 C50 120.2(5) . . ?
C48 C49 C53 119.8(5) . . ?
C50 C49 C53 120.1(4) . . ?
C51 C50 C49 118.4(4) . . ?
C51 C50 H50 120.8 . . ?
C49 C50 H50 120.8 . . ?
C50 C51 C52 121.0(5) . . ?
C50 C51 C54 120.0(4) . . ?
C52 C51 C54 119.0(5) . . ?
C51 C52 C47 121.9(5) . . ?
C51 C52 H52 119.1 . . ?
C47 C52 H52 119.1 . . ?
F19 C53 F21 109.3(5) . . ?
F19 C53 F20 105.0(5) . . ?
F21 C53 F20 102.0(5) . . ?
F19 C53 C49 113.3(5) . . ?
F21 C53 C49 114.2(5) . . ?
F20 C53 C49 112.1(4) . . ?
F23 C54 F24B 64.5(6) . . ?
F24B C54 F23B 102.9(6) . . ?
F23 C54 F22B 126.2(7) . . ?
F24B C54 F22B 101.5(6) . . ?
F23B C54 F22B 105.9(7) . . ?
F23 C54 F24 102.4(6) . . ?
F23B C54 F24 131.3(6) . . ?
F22B C54 F24 66.2(6) . . ?
F23 C54 F22 109.8(7) . . ?
F24B C54 F22 128.9(7) . . ?
F23B C54 F22 74.5(6) . . ?
F24 C54 F22 102.5(7) . . ?
F23 C54 C51 116.6(6) . . ?
F24B C54 C51 114.1(6) . . ?
F23B C54 C51 114.4(5) . . ?
F22B C54 C51 116.4(5) . . ?
F24 C54 C51 111.3(5) . . ?
F22 C54 C51 112.8(5) . . ?
Cl4 C55 Cl3 112.6(4) . . ?
Cl4 C55 Cl2 110.2(3) . . ?
Cl3 C55 Cl2 108.8(4) . . ?
Cl4 C55 H55 108.4 . . ?
Cl3 C55 H55 108.4 . . ?
Cl2 C55 H55 108.4 . . ?
C10 N1 C12 106.9(4) . . ?
C10 N1 Pd1 124.1(4) . . ?
C12 N1 Pd1 128.7(3) . . ?
C18 N2 C20 106.7(4) . . ?
C18 N2 Pd1 126.9(3) . . ?
C20 N2 Pd1 126.4(3) . . ?
C7 O1 P1 126.8(3) . . ?
C10 O2 C11 105.5(4) . . ?
C15 O3 P1 124.3(3) . . ?
C18 O4 C19 106.0(4) . . ?
O3 P1 O1 104.40(19) . . ?
O3 P1 C1 101.5(2) . . ?
O1 P1 C1 105.5(2) . . ?
O3 P1 Pd1 115.19(13) . . ?
O1 P1 Pd1 108.40(13) . . ?
C1 P1 Pd1 120.31(16) . . ?
N1 Pd1 N2 171.90(15) . . ?
N1 Pd1 P1 82.79(11) . . ?
N2 Pd1 P1 90.05(11) . . ?
N1 Pd1 Cl1 90.97(11) . . ?
N2 Pd1 Cl1 96.78(11) . . ?
P1 Pd1 Cl1 167.19(5) . . ?
C47 B1 C23 114.4(4) . . ?
C47 B1 C31 111.5(4) . . ?
C23 B1 C31 102.9(4) . . ?
C47 B1 C39 104.6(4) . . ?
C23 B1 C39 112.4(4) . . ?
C31 B1 C39 111.3(4) . . ?

loop_
_geom_bond_atom_site_label_1
_geom_bond_atom_site_label_2
_geom_bond_distance
_geom_bond_site_symmetry_2
_geom_bond_publ_flag
C1 C2 1.384(7) . ?
C1 C6 1.390(7) . ?
C1 P1 1.778(5) . ?
C2 C3 1.383(7) . ?
C2 H2 0.9500 . ?
C3 C4 1.370(7) . ?
C3 H3 0.9500 . ?
C4 C5 1.381(8) . ?
C4 H4 0.9500 . ?
C5 C6 1.378(8) . ?
C5 H5 0.9500 . ?
C6 H6 0.9500 . ?
C7 O1 1.474(6) . ?
C7 C10 1.510(7) . ?
C7 C9 1.514(8) . ?
C7 C8 1.517(7) . ?
C8 H8A 0.9800 . ?
C8 H8B 0.9800 . ?
C8 H8C 0.9800 . ?
C9 H9A 0.9800 . ?
C9 H9B 0.9800 . ?
C9 H9C 0.9800 . ?
C10 N1 1.289(6) . ?
C10 O2 1.328(6) . ?
C11 O2 1.453(7) . ?
C11 C12 1.526(8) . ?
C11 H11A 0.9900 . ?
C11 H11B 0.9900 . ?
C12 N1 1.517(6) . ?
C12 C14 1.520(8) . ?
C12 C13 1.539(8) . ?
C13 H13A 0.9800 . ?
C13 H13B 0.9800 . ?
C13 H13C 0.9800 . ?
C14 H14A 0.9800 . ?
C14 H14B 0.9800 . ?
C14 H14C 0.9800 . ?
C15 O3 1.468(6) . ?
C15 C16 1.514(8) . ?
C15 C17 1.522(7) . ?
C15 C18 1.522(7) . ?
C16 H16A 0.9800 . ?
C16 H16B 0.9800 . ?
C16 H16C 0.9800 . ?
C17 H17A 0.9800 . ?
C17 H17B 0.9800 . ?
C17 H17C 0.9800 . ?
C18 N2 1.281(6) . ?
C18 O4 1.328(6) . ?
C19 O4 1.463(7) . ?
C19 C20 1.533(8) . ?
C19 H19A 0.9900 . ?
C19 H19B 0.9900 . ?
C20 C21 1.515(8) . ?
C20 N2 1.521(6) . ?
C20 C22 1.525(8) . ?
C21 H21A 0.9800 . ?
C21 H21B 0.9800 . ?
C21 H21C 0.9800 . ?
C22 H22A 0.9800 . ?
C22 H22B 0.9800 . ?
C22 H22C 0.9800 . ?
C23 C24 1.402(6) . ?
C23 C28 1.405(7) . ?
C23 B1 1.637(7) . ?
C24 C25 1.402(7) . ?
C24 H24 0.9500 . ?
C25 C26 1.394(7) . ?
C25 C29 1.501(8) . ?
C26 C27 1.368(7) . ?
C26 H26 0.9500 . ?
C27 C28 1.389(7) . ?
C27 C30 1.490(7) . ?
C28 H28 0.9500 . ?
C29 F1 1.257(8) . ?
C29 F3 1.338(7) . ?
C29 F2 1.350(8) . ?
C30 F4 1.305(7) . ?
C30 F6 1.305(7) . ?
C30 F5 1.327(8) . ?
C31 C36 1.400(7) . ?
C31 C32 1.408(7) . ?
C31 B1 1.639(8) . ?
C32 C33 1.379(7) . ?
C32 H32 0.9500 . ?
C33 C34 1.396(7) . ?
C33 C37 1.502(8) . ?
C34 C35 1.383(7) . ?
C34 H34 0.9500 . ?
C35 C36 1.392(7) . ?
C35 C38 1.493(7) . ?
C36 H36 0.9500 . ?
C37 F9 1.262(8) . ?
C37 F7 1.317(7) . ?
C37 F8 1.352(7) . ?
C38 F11 1.333(7) . ?
C38 F10 1.339(6) . ?
C38 F12 1.348(6) . ?
C39 C44 1.403(7) . ?
C39 C40 1.405(7) . ?
C39 B1 1.648(7) . ?
C40 C41 1.394(7) . ?
C40 H40 0.9500 . ?
C41 C42 1.387(7) . ?
C41 C45 1.491(7) . ?
C42 C43 1.372(7) . ?
C42 H42 0.9500 . ?
C43 C44 1.394(7) . ?
C43 C46 1.496(8) . ?
C44 H44 0.9500 . ?
C45 F15 1.314(6) . ?
C45 F14 1.340(7) . ?
C45 F13 1.341(6) . ?
C46 F17 1.303(6) . ?
C46 F16 1.314(7) . ?
C46 F18 1.319(7) . ?
C47 C52 1.403(7) . ?
C47 C48 1.403(7) . ?
C47 B1 1.636(7) . ?
C48 C49 1.382(7) . ?
C48 H48 0.9500 . ?
C49 C50 1.393(7) . ?
C49 C53 1.481(7) . ?
C50 C51 1.385(7) . ?
C50 H50 0.9500 . ?
C51 C52 1.391(6) . ?
C51 C54 1.462(7) . ?
C52 H52 0.9500 . ?
C53 F19 1.276(6) . ?
C53 F21 1.295(6) . ?
C53 F20 1.340(7) . ?
C54 F23 1.311(10) . ?
C54 F24B 1.338(10) . ?
C54 F23B 1.346(10) . ?
C54 F22B 1.348(10) . ?
C54 F24 1.350(10) . ?
C54 F22 1.350(11) . ?
C55 Cl4 1.736(7) . ?
C55 Cl3 1.758(7) . ?
C55 Cl2 1.760(7) . ?
C55 H55 1.0000 . ?
N1 Pd1 2.049(4) . ?
N2 Pd1 2.068(4) . ?
O1 P1 1.593(3) . ?
O3 P1 1.572(4) . ?
P1 Pd1 2.1811(12) . ?
Pd1 Cl1 2.3667(12) . ?

loop_
_geom_torsion_atom_site_label_1
_geom_torsion_atom_site_label_2
_geom_torsion_atom_site_label_3
_geom_torsion_atom_site_label_4
_geom_torsion
_geom_torsion_site_symmetry_1
_geom_torsion_site_symmetry_2
_geom_torsion_site_symmetry_3
_geom_torsion_site_symmetry_4
_geom_torsion_publ_flag
C6 C1 C2 C3 0.7(8) . . . . ?
P1 C1 C2 C3 -178.4(4) . . . . ?
C1 C2 C3 C4 0.7(9) . . . . ?
C2 C3 C4 C5 -1.1(9) . . . . ?
C3 C4 C5 C6 0.1(10) . . . . ?
C4 C5 C6 C1 1.2(10) . . . . ?
C2 C1 C6 C5 -1.7(9) . . . . ?
P1 C1 C6 C5 177.5(5) . . . . ?
O1 C7 C10 N1 -47.3(7) . . . . ?
C9 C7 C10 N1 72.8(6) . . . . ?
C8 C7 C10 N1 -160.9(5) . . . . ?
O1 C7 C10 O2 129.7(4) . . . . ?
C9 C7 C10 O2 -110.2(5) . . . . ?
C8 C7 C10 O2 16.1(6) . . . . ?
O2 C11 C12 N1 -19.3(6) . . . . ?
O2 C11 C12 C14 -141.7(5) . . . . ?
O2 C11 C12 C13 93.6(6) . . . . ?
O3 C15 C18 N2 55.1(6) . . . . ?
C16 C15 C18 N2 -66.8(7) . . . . ?
C17 C15 C18 N2 167.9(5) . . . . ?
O3 C15 C18 O4 -127.9(4) . . . . ?
C16 C15 C18 O4 110.2(5) . . . . ?
C17 C15 C18 O4 -15.1(6) . . . . ?
O4 C19 C20 C21 -141.8(4) . . . . ?
O4 C19 C20 N2 -22.7(5) . . . . ?
O4 C19 C20 C22 92.3(5) . . . . ?
C28 C23 C24 C25 0.6(7) . . . . ?
B1 C23 C24 C25 -171.7(5) . . . . ?
C23 C24 C25 C26 -0.7(8) . . . . ?
C23 C24 C25 C29 -179.3(5) . . . . ?
C24 C25 C26 C27 0.1(8) . . . . ?
C29 C25 C26 C27 178.7(5) . . . . ?
C25 C26 C27 C28 0.6(8) . . . . ?
C25 C26 C27 C30 -179.3(5) . . . . ?
C26 C27 C28 C23 -0.7(8) . . . . ?
C30 C27 C28 C23 179.2(5) . . . . ?
C24 C23 C28 C27 0.1(7) . . . . ?
B1 C23 C28 C27 172.6(5) . . . . ?
C26 C25 C29 F1 168.1(7) . . . . ?
C24 C25 C29 F1 -13.3(9) . . . . ?
C26 C25 C29 F3 45.0(8) . . . . ?
C24 C25 C29 F3 -136.4(6) . . . . ?
C26 C25 C29 F2 -66.8(7) . . . . ?
C24 C25 C29 F2 111.9(6) . . . . ?
C26 C27 C30 F4 140.7(6) . . . . ?
C28 C27 C30 F4 -39.2(8) . . . . ?
C26 C27 C30 F6 17.4(9) . . . . ?
C28 C27 C30 F6 -162.5(6) . . . . ?
C26 C27 C30 F5 -102.9(7) . . . . ?
C28 C27 C30 F5 77.2(7) . . . . ?
C36 C31 C32 C33 -1.1(7) . . . . ?
B1 C31 C32 C33 174.7(5) . . . . ?
C31 C32 C33 C34 2.3(8) . . . . ?
C31 C32 C33 C37 178.7(5) . . . . ?
C32 C33 C34 C35 -2.7(8) . . . . ?
C37 C33 C34 C35 -179.2(5) . . . . ?
C33 C34 C35 C36 2.1(7) . . . . ?
C33 C34 C35 C38 -177.5(5) . . . . ?
C34 C35 C36 C31 -1.1(8) . . . . ?
C38 C35 C36 C31 178.5(5) . . . . ?
C32 C31 C36 C35 0.5(7) . . . . ?
B1 C31 C36 C35 -175.2(5) . . . . ?
C32 C33 C37 F9 -102.0(7) . . . . ?
C34 C33 C37 F9 74.5(8) . . . . ?
C32 C33 C37 F7 24.2(8) . . . . ?
C34 C33 C37 F7 -159.3(5) . . . . ?
C32 C33 C37 F8 138.5(6) . . . . ?
C34 C33 C37 F8 -44.9(7) . . . . ?
C34 C35 C38 F11 -18.2(7) . . . . ?
C36 C35 C38 F11 162.2(5) . . . . ?
C34 C35 C38 F10 -139.8(5) . . . . ?
C36 C35 C38 F10 40.5(7) . . . . ?
C34 C35 C38 F12 101.9(6) . . . . ?
C36 C35 C38 F12 -77.7(6) . . . . ?
C44 C39 C40 C41 -1.3(7) . . . . ?
B1 C39 C40 C41 -177.3(4) . . . . ?
C39 C40 C41 C42 0.6(7) . . . . ?
C39 C40 C41 C45 -177.3(4) . . . . ?
C40 C41 C42 C43 0.9(7) . . . . ?
C45 C41 C42 C43 178.8(4) . . . . ?
C41 C42 C43 C44 -1.6(7) . . . . ?
C41 C42 C43 C46 177.7(5) . . . . ?
C42 C43 C44 C39 0.9(7) . . . . ?
C46 C43 C44 C39 -178.4(4) . . . . ?
C40 C39 C44 C43 0.6(7) . . . . ?
B1 C39 C44 C43 176.5(4) . . . . ?
C42 C41 C45 F15 -80.0(7) . . . . ?
C40 C41 C45 F15 97.9(6) . . . . ?
C42 C41 C45 F14 157.7(5) . . . . ?
C40 C41 C45 F14 -24.4(7) . . . . ?
C42 C41 C45 F13 39.7(7) . . . . ?
C40 C41 C45 F13 -142.4(5) . . . . ?
C42 C43 C46 F17 23.8(7) . . . . ?
C44 C43 C46 F17 -156.9(5) . . . . ?
C42 C43 C46 F16 -97.0(6) . . . . ?
C44 C43 C46 F16 82.2(6) . . . . ?
C42 C43 C46 F18 143.9(5) . . . . ?
C44 C43 C46 F18 -36.9(7) . . . . ?
C52 C47 C48 C49 1.0(7) . . . . ?
B1 C47 C48 C49 176.4(5) . . . . ?
C47 C48 C49 C50 0.7(7) . . . . ?
C47 C48 C49 C53 -177.8(5) . . . . ?
C48 C49 C50 C51 -1.3(7) . . . . ?
C53 C49 C50 C51 177.1(5) . . . . ?
C49 C50 C51 C52 0.4(7) . . . . ?
C49 C50 C51 C54 -178.4(5) . . . . ?
C50 C51 C52 C47 1.3(7) . . . . ?
C54 C51 C52 C47 -179.9(5) . . . . ?
C48 C47 C52 C51 -1.9(7) . . . . ?
B1 C47 C52 C51 -177.4(4) . . . . ?
C48 C49 C53 F19 71.9(7) . . . . ?
C50 C49 C53 F19 -106.5(6) . . . . ?
C48 C49 C53 F21 -162.0(5) . . . . ?
C50 C49 C53 F21 19.6(8) . . . . ?
C48 C49 C53 F20 -46.7(7) . . . . ?
C50 C49 C53 F20 134.9(5) . . . . ?
C50 C51 C54 F23 -17.0(9) . . . . ?
C52 C51 C54 F23 164.2(6) . . . . ?
C50 C51 C54 F24B -89.3(7) . . . . ?
C52 C51 C54 F24B 91.9(7) . . . . ?
C50 C51 C54 F23B 28.8(8) . . . . ?
C52 C51 C54 F23B -150.0(6) . . . . ?
C50 C51 C54 F22B 152.9(6) . . . . ?
C52 C51 C54 F22B -25.9(8) . . . . ?
C50 C51 C54 F24 -133.9(6) . . . . ?
C52 C51 C54 F24 47.3(8) . . . . ?
C50 C51 C54 F22 111.4(6) . . . . ?
C52 C51 C54 F22 -67.4(7) . . . . ?
O2 C10 N1 C12 -6.4(6) . . . . ?
C7 C10 N1 C12 170.6(5) . . . . ?
O2 C10 N1 Pd1 -179.5(3) . . . . ?
C7 C10 N1 Pd1 -2.5(7) . . . . ?
C14 C12 N1 C10 137.6(5) . . . . ?
C11 C12 N1 C10 15.8(5) . . . . ?
C13 C12 N1 C10 -98.4(5) . . . . ?
C14 C12 N1 Pd1 -49.8(6) . . . . ?
C11 C12 N1 Pd1 -171.6(4) . . . . ?
C13 C12 N1 Pd1 74.2(5) . . . . ?
O4 C18 N2 C20 -6.5(6) . . . . ?
C15 C18 N2 C20 170.4(5) . . . . ?
O4 C18 N2 Pd1 172.0(3) . . . . ?
C15 C18 N2 Pd1 -11.1(7) . . . . ?
C21 C20 N2 C18 137.9(5) . . . . ?
C22 C20 N2 C18 -97.1(5) . . . . ?
C19 C20 N2 C18 18.3(5) . . . . ?
C21 C20 N2 Pd1 -40.5(6) . . . . ?
C22 C20 N2 Pd1 84.4(6) . . . . ?
C19 C20 N2 Pd1 -160.2(4) . . . . ?
C10 C7 O1 P1 29.6(6) . . . . ?
C9 C7 O1 P1 -91.0(5) . . . . ?
C8 C7 O1 P1 148.9(4) . . . . ?
N1 C10 O2 C11 -6.8(7) . . . . ?
C7 C10 O2 C11 175.9(5) . . . . ?
C12 C11 O2 C10 16.7(6) . . . . ?
C16 C15 O3 P1 60.2(5) . . . . ?
C17 C15 O3 P1 -178.7(4) . . . . ?
C18 C15 O3 P1 -60.3(5) . . . . ?
N2 C18 O4 C19 -9.4(6) . . . . ?
C15 C18 O4 C19 173.3(4) . . . . ?
C20 C19 O4 C18 20.4(5) . . . . ?
C15 O3 P1 O1 -94.4(4) . . . . ?
C15 O3 P1 C1 156.0(4) . . . . ?
C15 O3 P1 Pd1 24.3(4) . . . . ?
C7 O1 P1 O3 148.8(4) . . . . ?
C7 O1 P1 C1 -104.6(4) . . . . ?
C7 O1 P1 Pd1 25.5(4) . . . . ?
C2 C1 P1 O3 106.1(4) . . . . ?
C6 C1 P1 O3 -73.1(5) . . . . ?
C2 C1 P1 O1 -2.6(5) . . . . ?
C6 C1 P1 O1 178.3(4) . . . . ?
C2 C1 P1 Pd1 -125.4(4) . . . . ?
C6 C1 P1 Pd1 55.4(5) . . . . ?
C10 N1 Pd1 P1 48.7(4) . . . . ?
C12 N1 Pd1 P1 -122.8(4) . . . . ?
C10 N1 Pd1 Cl1 -120.1(4) . . . . ?
C12 N1 Pd1 Cl1 68.4(4) . . . . ?
C18 N2 Pd1 P1 -22.0(4) . . . . ?
C20 N2 Pd1 P1 156.1(4) . . . . ?
C18 N2 Pd1 Cl1 147.1(4) . . . . ?
C20 N2 Pd1 Cl1 -34.7(4) . . . . ?
O3 P1 Pd1 N1 -169.3(2) . . . . ?
O1 P1 Pd1 N1 -52.81(19) . . . . ?
C1 P1 Pd1 N1 68.6(2) . . . . ?
O3 P1 Pd1 N2 14.5(2) . . . . ?
O1 P1 Pd1 N2 130.99(19) . . . . ?
C1 P1 Pd1 N2 -107.6(2) . . . . ?
O3 P1 Pd1 Cl1 -107.9(3) . . . . ?
O1 P1 Pd1 Cl1 8.6(3) . . . . ?
C1 P1 Pd1 Cl1 130.0(3) . . . . ?
C52 C47 B1 C23 -34.5(6) . . . . ?
C48 C47 B1 C23 150.4(4) . . . . ?
C52 C47 B1 C31 -150.6(4) . . . . ?
C48 C47 B1 C31 34.2(6) . . . . ?
C52 C47 B1 C39 89.0(5) . . . . ?
C48 C47 B1 C39 -86.2(5) . . . . ?
C24 C23 B1 C47 -29.9(7) . . . . ?
C28 C23 B1 C47 158.3(5) . . . . ?
C24 C23 B1 C31 91.2(5) . . . . ?
C28 C23 B1 C31 -80.7(5) . . . . ?
C24 C23 B1 C39 -149.0(5) . . . . ?
C28 C23 B1 C39 39.2(6) . . . . ?
C36 C31 B1 C47 -142.8(5) . . . . ?
C32 C31 B1 C47 41.8(6) . . . . ?
C36 C31 B1 C23 94.2(5) . . . . ?
C32 C31 B1 C23 -81.2(5) . . . . ?
C36 C31 B1 C39 -26.4(6) . . . . ?
C32 C31 B1 C39 158.2(4) . . . . ?
C44 C39 B1 C47 -96.6(5) . . . . ?
C40 C39 B1 C47 79.1(5) . . . . ?
C44 C39 B1 C23 28.1(6) . . . . ?
C40 C39 B1 C23 -156.2(4) . . . . ?
C44 C39 B1 C31 142.9(4) . . . . ?
C40 C39 B1 C31 -41.4(6) . . . . ?
